data_4025428
loop_
_publ_author_name
'Wangze Song'
'Wei Lu'
'Jing Wang'
'Ping Lu'
'Yanguang Wang'

_publ_section_title
;
 A Facile Route to \g-Nitro Imidates via Four-Component Reaction of
 Alkynes with Sulfonyl Azides, Alcohols, and Nitroolefins
;
_journal_name_full 'Journal of Organic Chemistry'
_journal_page_first 3481
_journal_page_last 3483
_journal_paper_doi 10.1021/jo100354h
_journal_volume 75
_journal_year 2010
_chemical_formula_moiety 'C18 H20 N2 O5 S '
_chemical_formula_sum 'C18 H20 N2 O5 S'
_chemical_formula_weight 376.43
_space_group_IT_number 14
_symmetry_cell_setting monoclinic
_symmetry_Int_Tables_number 14
_symmetry_space_group_name_Hall '-P 2yn'
_symmetry_space_group_name_H-M 'P 1 21/n 1'
_cell_angle_alpha 90.0000
_cell_angle_beta 98.0053(11)
_cell_angle_gamma 90.0000
_cell_formula_units_Z 4
_cell_length_a 8.7496(4)
_cell_length_b 12.2920(7)
_cell_length_c 17.7704(8)
_cell_measurement_reflns_used 12350
_cell_measurement_temperature 296(1)
_cell_measurement_theta_max 27.4
_cell_measurement_theta_min 3.2
_cell_volume 1892.58(16)
_computing_cell_refinement PROCESS-AUTO
_computing_data_collection PROCESS-AUTO
_computing_data_reduction CrystalStructure
_computing_publication_material 'CrystalStructure 3.7.0'
_computing_structure_refinement SHELXL
_computing_structure_solution SIR97
_diffrn_detector_area_resol_mean 10.00
_diffrn_measured_fraction_theta_full 0.994
_diffrn_measured_fraction_theta_max 0.994
_diffrn_measurement_device_type 'Rigaku RAXIS-RAPID'
_diffrn_measurement_method \w
_diffrn_radiation_type 'Mo K\a'
_diffrn_radiation_wavelength 0.71075
_diffrn_reflns_av_R_equivalents 0.027
_diffrn_reflns_limit_h_max 10
_diffrn_reflns_limit_h_min -11
_diffrn_reflns_limit_k_max 15
_diffrn_reflns_limit_k_min -15
_diffrn_reflns_limit_l_max 23
_diffrn_reflns_limit_l_min -21
_diffrn_reflns_number 18061
_diffrn_reflns_theta_full 27.42
_diffrn_reflns_theta_max 27.42
_exptl_absorpt_coefficient_mu 0.201
_exptl_absorpt_correction_T_max 0.957
_exptl_absorpt_correction_T_min 0.858
_exptl_absorpt_correction_type multi-scan
_exptl_absorpt_process_details
;
    Higashi, T. (1995). Program for Absorption Correction.
    Rigaku Corporation, Tokyo, Japan.
;
_exptl_crystal_colour colorless
_exptl_crystal_density_diffrn 1.321
_exptl_crystal_density_method 'not measured'
_exptl_crystal_description chunk
_exptl_crystal_F_000 792.00
_exptl_crystal_size_max 0.38
_exptl_crystal_size_mid 0.36
_exptl_crystal_size_min 0.22
_refine_diff_density_max 0.20
_refine_diff_density_min -0.28
_refine_ls_extinction_coef 0.0054(5)
_refine_ls_extinction_method SHELXL
_refine_ls_goodness_of_fit_ref 1.001
_refine_ls_hydrogen_treatment constr
_refine_ls_number_parameters 237
_refine_ls_number_reflns 4282
_refine_ls_R_factor_gt 0.0385
_refine_ls_shift/su_max 0.0000
_refine_ls_structure_factor_coef Fsqd
_refine_ls_weighting_details 'w = 1/[\s^2^(Fo^2^)+(0.0180P)^2^+1.0000P] where P=(Fo^2^+2Fc^2^)/3'
_refine_ls_weighting_scheme calc
_refine_ls_wR_factor_ref 0.0879
_reflns_number_gt 3091
_reflns_number_total 4282
_reflns_threshold_expression F^2^>2.0\s(F^2^)
_cod_data_source_file jo100354h_si_002.cif
_cod_data_source_block '_LW-418'
_cod_original_formula_sum 'C18 H20 N2 O5 S '
_cod_database_code 4025428

loop_
_symmetry_equiv_pos_site_id
_symmetry_equiv_pos_as_xyz
1 +X,+Y,+Z
2 1/2-X,1/2+Y,1/2-Z
3 -X,-Y,-Z
4 1/2+X,1/2-Y,1/2+Z

loop_
_atom_site_label
_atom_site_type_symbol
_atom_site_fract_x
_atom_site_fract_y
_atom_site_fract_z
_atom_site_U_iso_or_equiv
_atom_site_adp_type
_atom_site_occupancy
_atom_site_symmetry_multiplicity
_atom_site_calc_flag
_atom_site_refinement_flags
_atom_site_disorder_assembly
_atom_site_disorder_group
S1 S 0.82643(5) 0.70115(4) 0.20575(3) 0.05273(14) Uani 1.00 1 d . . .
O1 O 0.3602(2) 0.41534(12) 0.35830(11) 0.0867(5) Uani 1.00 1 d . . .
O2 O 0.2427(2) 0.47748(17) 0.25274(11) 0.1011(6) Uani 1.00 1 d . . .
O3 O 0.85319(12) 0.54989(10) 0.39280(6) 0.0481(3) Uani 1.00 1 d . . .
O4 O 0.84283(18) 0.81321(12) 0.22735(9) 0.0747(4) Uani 1.00 1 d . . .
O5 O 0.68004(16) 0.66789(13) 0.16645(8) 0.0759(4) Uani 1.00 1 d . . .
N1 N 0.35311(19) 0.47341(13) 0.30262(11) 0.0615(4) Uani 1.00 1 d . . .
N2 N 0.87721(14) 0.62178(12) 0.27875(8) 0.0457(3) Uani 1.00 1 d . . .
C1 C 0.53576(17) 0.60965(12) 0.36793(9) 0.0388(3) Uani 1.00 1 d . . .
C2 C 0.67033(17) 0.68690(12) 0.35483(9) 0.0379(3) Uani 1.00 1 d . . .
C3 C 0.80709(17) 0.61951(12) 0.33700(9) 0.0393(3) Uani 1.00 1 d . . .
C4 C 0.4869(2) 0.54629(13) 0.29491(10) 0.0497(4) Uani 1.00 1 d . . .
C5 C 0.40106(17) 0.66912(12) 0.39430(9) 0.0383(3) Uani 1.00 1 d . . .
C6 C 0.3124(2) 0.74309(16) 0.34889(11) 0.0545(4) Uani 1.00 1 d . . .
C7 C 0.1868(2) 0.79276(18) 0.37412(13) 0.0697(5) Uani 1.00 1 d . . .
C8 C 0.1496(2) 0.77038(18) 0.44446(13) 0.0692(6) Uani 1.00 1 d . . .
C9 C 0.2367(2) 0.6981(2) 0.49037(12) 0.0666(5) Uani 1.00 1 d . . .
C10 C 0.3618(2) 0.64756(16) 0.46555(10) 0.0528(4) Uani 1.00 1 d . . .
C11 C 0.72061(17) 0.76334(12) 0.42105(9) 0.0409(3) Uani 1.00 1 d . . .
C12 C 0.7390(2) 0.87333(14) 0.40700(12) 0.0566(4) Uani 1.00 1 d . . .
C13 C 0.7872(2) 0.94424(17) 0.46599(13) 0.0716(6) Uani 1.00 1 d . . .
C14 C 0.8181(2) 0.90656(19) 0.53936(12) 0.0691(5) Uani 1.00 1 d . . .
C15 C 0.8011(2) 0.79781(18) 0.55414(11) 0.0582(4) Uani 1.00 1 d . . .
C16 C 0.75257(19) 0.72653(14) 0.49557(10) 0.0474(4) Uani 1.00 1 d . . .
C17 C 0.9851(2) 0.48172(17) 0.38420(12) 0.0604(5) Uani 1.00 1 d . . .
C18 C 0.9725(2) 0.6667(2) 0.15171(12) 0.0705(6) Uani 1.00 1 d . . .
H1 H 0.5755 0.5575 0.4076 0.047 Uiso 1.00 1 c R . .
H2 H 0.6350 0.7317 0.3101 0.045 Uiso 1.00 1 c R . .
H3 H 0.4575 0.5972 0.2537 0.060 Uiso 1.00 1 c R . .
H4 H 0.5730 0.5025 0.2836 0.060 Uiso 1.00 1 c R . .
H6 H 0.3371 0.7597 0.3010 0.065 Uiso 1.00 1 c R . .
H7 H 0.1272 0.8418 0.3428 0.084 Uiso 1.00 1 c R . .
H8 H 0.0653 0.8042 0.4611 0.083 Uiso 1.00 1 c R . .
H9 H 0.2119 0.6829 0.5385 0.080 Uiso 1.00 1 c R . .
H10 H 0.4204 0.5984 0.4972 0.063 Uiso 1.00 1 c R . .
H12 H 0.7186 0.8996 0.3575 0.068 Uiso 1.00 1 c R . .
H13 H 0.7988 1.0178 0.4560 0.086 Uiso 1.00 1 c R . .
H14 H 0.8505 0.9545 0.5789 0.083 Uiso 1.00 1 c R . .
H15 H 0.8222 0.7721 0.6037 0.070 Uiso 1.00 1 c R . .
H16 H 0.7412 0.6531 0.5061 0.057 Uiso 1.00 1 c R . .
H171 H 1.0727 0.5268 0.3791 0.072 Uiso 1.00 1 c R . .
H172 H 0.9616 0.4373 0.3397 0.072 Uiso 1.00 1 c R . .
H173 H 1.0082 0.4360 0.4281 0.072 Uiso 1.00 1 c R . .
H181 H 1.0712 0.6844 0.1797 0.085 Uiso 1.00 1 c R . .
H182 H 0.9581 0.7067 0.1049 0.085 Uiso 1.00 1 c R . .
H183 H 0.9681 0.5901 0.1410 0.085 Uiso 1.00 1 c R . .

loop_
_atom_site_aniso_label
_atom_site_aniso_U_11
_atom_site_aniso_U_22
_atom_site_aniso_U_33
_atom_site_aniso_U_12
_atom_site_aniso_U_13
_atom_site_aniso_U_23
S1 0.0524(2) 0.0601(3) 0.0494(2) -0.0009(2) 0.0201(2) 0.0103(2)
O1 0.0920(11) 0.0563(9) 0.1210(14) -0.0147(8) 0.0475(10) 0.0102(9)
O2 0.0677(10) 0.1347(17) 0.1005(12) -0.0309(10) 0.0106(9) -0.0351(12)
O3 0.0444(6) 0.0513(7) 0.0515(6) 0.0147(5) 0.0164(5) 0.0127(5)
O4 0.0983(11) 0.0522(8) 0.0803(9) 0.0016(7) 0.0359(8) 0.0138(7)
O5 0.0540(8) 0.1145(13) 0.0582(8) -0.0091(8) 0.0051(6) 0.0142(8)
N1 0.0544(9) 0.0538(10) 0.0820(12) -0.0086(7) 0.0295(9) -0.0233(9)
N2 0.0435(7) 0.0495(8) 0.0475(7) 0.0013(6) 0.0179(6) 0.0034(6)
C1 0.0372(7) 0.0369(8) 0.0443(8) 0.0030(6) 0.0126(6) 0.0052(6)
C2 0.0355(7) 0.0380(8) 0.0416(8) 0.0031(6) 0.0109(6) 0.0057(6)
C3 0.0348(7) 0.0386(8) 0.0459(8) -0.0007(6) 0.0104(6) 0.0024(7)
C4 0.0486(9) 0.0440(9) 0.0608(10) -0.0057(7) 0.0227(8) -0.0075(8)
C5 0.0339(7) 0.0391(8) 0.0432(8) -0.0019(6) 0.0097(6) -0.0026(7)
C6 0.0515(10) 0.0553(11) 0.0590(11) 0.0107(8) 0.0155(8) 0.0075(9)
C7 0.0502(11) 0.0602(12) 0.0997(17) 0.0165(9) 0.0137(11) 0.0004(12)
C8 0.0447(10) 0.0662(14) 0.1026(17) -0.0046(9) 0.0311(11) -0.0303(13)
C9 0.0597(11) 0.0838(15) 0.0630(12) -0.0141(11) 0.0325(10) -0.0189(11)
C10 0.0484(9) 0.0632(11) 0.0493(9) -0.0030(8) 0.0159(8) 0.0006(8)
C11 0.0330(7) 0.0426(9) 0.0491(9) 0.0021(6) 0.0130(6) 0.0006(7)
C12 0.0643(11) 0.0432(10) 0.0623(11) 0.0026(8) 0.0092(9) 0.0025(9)
C13 0.0853(15) 0.0430(11) 0.0855(16) -0.0022(10) 0.0083(12) -0.0094(11)
C14 0.0723(13) 0.0643(14) 0.0704(14) -0.0027(10) 0.0093(11) -0.0229(11)
C15 0.0546(10) 0.0717(13) 0.0494(10) -0.0008(9) 0.0117(8) -0.0056(9)
C16 0.0440(9) 0.0501(10) 0.0500(9) -0.0013(7) 0.0129(7) 0.0019(8)
C17 0.0493(10) 0.0595(12) 0.0744(13) 0.0204(9) 0.0157(9) 0.0089(10)
C18 0.0698(13) 0.0883(16) 0.0610(12) 0.0009(11) 0.0356(10) 0.0098(11)

loop_
_atom_type_symbol
_atom_type_description
_atom_type_scat_dispersion_real
_atom_type_scat_dispersion_imag
_atom_type_scat_source
C C 0.003 0.002
;
International Tables for Crystallography
(1992, Vol. C, Tables 4.2.6.8 and 6.1.1.4)
;
H H 0.000 0.000
;
International Tables for Crystallography
(1992, Vol. C, Table 6.1.1.4)
;
O O 0.011 0.006
;
International Tables for Crystallography
(1992, Vol. C, Tables 4.2.6.8 and 6.1.1.4)
;
N N 0.006 0.003
;
International Tables for Crystallography
(1992, Vol. C, Tables 4.2.6.8 and 6.1.1.4)
;
S S 0.125 0.123
;
International Tables for Crystallography
(1992, Vol. C, Tables 4.2.6.8 and 6.1.1.4)
;

loop_
_geom_angle_atom_site_label_1
_geom_angle_atom_site_label_2
_geom_angle_atom_site_label_3
_geom_angle
_geom_angle_publ_flag
_geom_angle_site_symmetry_1
_geom_angle_site_symmetry_2
_geom_angle_site_symmetry_3
O4 S1 O5 117.09(9) ? . . .
O4 S1 N2 110.82(8) ? . . .
O4 S1 C18 109.01(10) ? . . .
O5 S1 N2 110.05(8) ? . . .
O5 S1 C18 109.56(9) ? . . .
N2 S1 C18 98.75(9) ? . . .
C3 O3 C17 117.15(13) ? . . .
O1 N1 O2 124.23(19) ? . . .
O1 N1 C4 118.34(15) ? . . .
O2 N1 C4 117.42(17) ? . . .
S1 N2 C3 123.30(11) ? . . .
C2 C1 C4 108.27(13) ? . . .
C2 C1 C5 112.92(13) ? . . .
C4 C1 C5 111.83(12) ? . . .
C1 C2 C3 109.38(12) ? . . .
C1 C2 C11 113.86(13) ? . . .
C3 C2 C11 110.20(11) ? . . .
O3 C3 N2 119.30(14) ? . . .
O3 C3 C2 111.11(13) ? . . .
N2 C3 C2 129.59(14) ? . . .
N1 C4 C1 111.04(15) ? . . .
C1 C5 C6 122.34(15) ? . . .
C1 C5 C10 119.58(14) ? . . .
C6 C5 C10 118.06(15) ? . . .
C5 C6 C7 120.52(18) ? . . .
C6 C7 C8 120.62(19) ? . . .
C7 C8 C9 119.7(2) ? . . .
C8 C9 C10 120.2(2) ? . . .
C5 C10 C9 120.94(16) ? . . .
C2 C11 C12 119.36(14) ? . . .
C2 C11 C16 122.24(14) ? . . .
C12 C11 C16 118.38(15) ? . . .
C11 C12 C13 120.54(18) ? . . .
C12 C13 C14 120.36(19) ? . . .
C13 C14 C15 119.8(2) ? . . .
C14 C15 C16 120.20(18) ? . . .
C11 C16 C15 120.74(17) ? . . .
C2 C1 H1 107.9 ? . . .
C4 C1 H1 107.9 ? . . .
C5 C1 H1 107.9 ? . . .
C1 C2 H2 107.7 ? . . .
C3 C2 H2 107.7 ? . . .
C11 C2 H2 107.7 ? . . .
N1 C4 H3 109.1 ? . . .
N1 C4 H4 109.1 ? . . .
C1 C4 H3 109.1 ? . . .
C1 C4 H4 109.1 ? . . .
H3 C4 H4 109.5 ? . . .
C5 C6 H6 119.7 ? . . .
C7 C6 H6 119.7 ? . . .
C6 C7 H7 119.7 ? . . .
C8 C7 H7 119.7 ? . . .
C7 C8 H8 120.2 ? . . .
C9 C8 H8 120.2 ? . . .
C8 C9 H9 119.9 ? . . .
C10 C9 H9 119.9 ? . . .
C5 C10 H10 119.5 ? . . .
C9 C10 H10 119.5 ? . . .
C11 C12 H12 119.7 ? . . .
C13 C12 H12 119.7 ? . . .
C12 C13 H13 119.8 ? . . .
C14 C13 H13 119.8 ? . . .
C13 C14 H14 120.1 ? . . .
C15 C14 H14 120.1 ? . . .
C14 C15 H15 119.9 ? . . .
C16 C15 H15 119.9 ? . . .
C11 C16 H16 119.6 ? . . .
C15 C16 H16 119.6 ? . . .
O3 C17 H171 109.5 ? . . .
O3 C17 H172 109.5 ? . . .
O3 C17 H173 109.5 ? . . .
H171 C17 H172 109.5 ? . . .
H171 C17 H173 109.5 ? . . .
H172 C17 H173 109.5 ? . . .
S1 C18 H181 109.5 ? . . .
S1 C18 H182 109.5 ? . . .
S1 C18 H183 109.5 ? . . .
H181 C18 H182 109.5 ? . . .
H181 C18 H183 109.5 ? . . .
H182 C18 H183 109.5 ? . . .

loop_
_geom_bond_atom_site_label_1
_geom_bond_atom_site_label_2
_geom_bond_distance
_geom_bond_publ_flag
_geom_bond_site_symmetry_1
_geom_bond_site_symmetry_2
S1 O4 1.4318(15) ? . .
S1 O5 1.4305(14) ? . .
S1 N2 1.6345(14) ? . .
S1 C18 1.754(2) ? . .
O1 N1 1.215(2) ? . .
O2 N1 1.218(2) ? . .
O3 C3 1.3292(19) ? . .
O3 C17 1.451(2) ? . .
N1 C4 1.495(2) ? . .
N2 C3 1.275(2) ? . .
C1 C2 1.555(2) ? . .
C1 C4 1.523(2) ? . .
C1 C5 1.516(2) ? . .
C2 C3 1.524(2) ? . .
C2 C11 1.522(2) ? . .
C5 C6 1.380(2) ? . .
C5 C10 1.383(2) ? . .
C6 C7 1.385(2) ? . .
C7 C8 1.363(3) ? . .
C8 C9 1.364(3) ? . .
C9 C10 1.384(2) ? . .
C11 C12 1.388(2) ? . .
C11 C16 1.390(2) ? . .
C12 C13 1.383(2) ? . .
C13 C14 1.375(3) ? . .
C14 C15 1.374(3) ? . .
C15 C16 1.381(2) ? . .
C1 H1 0.980 ? . .
C2 H2 0.980 ? . .
C4 H3 0.970 ? . .
C4 H4 0.970 ? . .
C6 H6 0.930 ? . .
C7 H7 0.930 ? . .
C8 H8 0.930 ? . .
C9 H9 0.930 ? . .
C10 H10 0.930 ? . .
C12 H12 0.930 ? . .
C13 H13 0.930 ? . .
C14 H14 0.930 ? . .
C15 H15 0.930 ? . .
C16 H16 0.930 ? . .
C17 H171 0.960 ? . .
C17 H172 0.960 ? . .
C17 H173 0.960 ? . .
C18 H181 0.960 ? . .
C18 H182 0.960 ? . .
C18 H183 0.960 ? . .

loop_
_geom_torsion_atom_site_label_1
_geom_torsion_atom_site_label_2
_geom_torsion_atom_site_label_3
_geom_torsion_atom_site_label_4
_geom_torsion
_geom_torsion_publ_flag
_geom_torsion_site_symmetry_1
_geom_torsion_site_symmetry_2
_geom_torsion_site_symmetry_3
_geom_torsion_site_symmetry_4
O4 S1 N2 C3 63.37(15) ? . . . .
O5 S1 N2 C3 -67.73(16) ? . . . .
C18 S1 N2 C3 177.64(14) ? . . . .
C17 O3 C3 N2 1.4(2) ? . . . .
C17 O3 C3 C2 -178.74(13) ? . . . .
O1 N1 C4 C1 -48.9(2) ? . . . .
O2 N1 C4 C1 130.15(18) ? . . . .
S1 N2 C3 O3 177.86(11) ? . . . .
S1 N2 C3 C2 -1.9(2) ? . . . .
C2 C1 C4 N1 -177.72(12) ? . . . .
C4 C1 C2 C3 -61.79(15) ? . . . .
C4 C1 C2 C11 174.44(12) ? . . . .
C2 C1 C5 C6 65.53(19) ? . . . .
C2 C1 C5 C10 -116.03(16) ? . . . .
C5 C1 C2 C3 173.84(12) ? . . . .
C5 C1 C2 C11 50.06(16) ? . . . .
C4 C1 C5 C6 -56.9(2) ? . . . .
C4 C1 C5 C10 121.55(16) ? . . . .
C5 C1 C4 N1 -52.69(18) ? . . . .
C1 C2 C3 O3 -57.96(15) ? . . . .
C1 C2 C3 N2 121.83(17) ? . . . .
C1 C2 C11 C12 -131.89(16) ? . . . .
C1 C2 C11 C16 49.63(19) ? . . . .
C3 C2 C11 C12 104.78(17) ? . . . .
C3 C2 C11 C16 -73.70(19) ? . . . .
C11 C2 C3 O3 67.95(16) ? . . . .
C11 C2 C3 N2 -112.27(18) ? . . . .
C1 C5 C6 C7 177.64(16) ? . . . .
C1 C5 C10 C9 -178.08(16) ? . . . .
C6 C5 C10 C9 0.4(2) ? . . . .
C10 C5 C6 C7 -0.8(2) ? . . . .
C5 C6 C7 C8 0.7(3) ? . . . .
C6 C7 C8 C9 -0.2(3) ? . . . .
C7 C8 C9 C10 -0.2(3) ? . . . .
C8 C9 C10 C5 0.1(2) ? . . . .
C2 C11 C12 C13 -178.83(17) ? . . . .
C2 C11 C16 C15 178.63(15) ? . . . .
C12 C11 C16 C15 0.1(2) ? . . . .
C16 C11 C12 C13 -0.3(2) ? . . . .
C11 C12 C13 C14 0.2(3) ? . . . .
C12 C13 C14 C15 0.0(2) ? . . . .
C13 C14 C15 C16 -0.2(3) ? . . . .
C14 C15 C16 C11 0.1(2) ? . . . .
